data_4515845
loop_
_publ_author_name
'Kim, Youyoung'
'Park, Yoonsu'
'Chang, Sukbok'

_publ_section_title
;
 Delineating Physical Organic Parameters in Site-Selective C-H
 Functionalization of Indoles.
;
_journal_issue 6
_journal_name_full 'ACS central science'
_journal_page_first 768
_journal_page_last 775
_journal_paper_doi 10.1021/acscentsci.8b00264
_journal_volume 4
_journal_year 2018
_chemical_formula_sum 'C29 H30 F3 Ir N2 O5 S'
_chemical_formula_weight 767.81
_space_group_crystal_system triclinic
_space_group_IT_number 2
_space_group_name_Hall '-P 1'
_space_group_name_H-M_alt 'P -1'
_atom_sites_solution_hydrogens geom
_atom_sites_solution_primary direct
_atom_sites_solution_secondary difmap
_audit_creation_method SHELXL-2014/7
_cell_angle_alpha 81.373(2)
_cell_angle_beta 79.858(2)
_cell_angle_gamma 67.962(2)
_cell_formula_units_Z 2
_cell_length_a 9.6211(3)
_cell_length_b 10.9933(4)
_cell_length_c 14.5750(4)
_cell_measurement_reflns_used 9740
_cell_measurement_temperature 426(2)
_cell_measurement_theta_max 27.934
_cell_measurement_theta_min 2.864
_cell_volume 1400.64(8)
_computing_cell_refinement 'Bruker SMART APEXll'
_computing_data_collection 'Bruker SMART APEXll'
_computing_data_reduction 'Bruker SAINT'
_computing_molecular_graphics 'SHELXL-2014/7 (Sheldrick, 2014)'
_computing_publication_material 'SHELXL-2014/7 (Sheldrick, 2014)'
_computing_structure_refinement 'SHELXL-2014/7 (Sheldrick, 2014)'
_computing_structure_solution SHELXTL
_diffrn_ambient_temperature 426(2)
_diffrn_measured_fraction_theta_full 0.998
_diffrn_measured_fraction_theta_max 0.997
_diffrn_measurement_device_type 'CCD area detector'
_diffrn_measurement_method 'omega phi scan'
_diffrn_radiation_monochromator graphite
_diffrn_radiation_type MoK\a
_diffrn_radiation_wavelength 0.71073
_diffrn_reflns_av_R_equivalents 0.0487
_diffrn_reflns_av_unetI/netI 0.0159
_diffrn_reflns_Laue_measured_fraction_full 0.998
_diffrn_reflns_Laue_measured_fraction_max 0.997
_diffrn_reflns_limit_h_max 12
_diffrn_reflns_limit_h_min -12
_diffrn_reflns_limit_k_max 14
_diffrn_reflns_limit_k_min -14
_diffrn_reflns_limit_l_max 19
_diffrn_reflns_limit_l_min -19
_diffrn_reflns_number 128466
_diffrn_reflns_point_group_measured_fraction_full 0.998
_diffrn_reflns_point_group_measured_fraction_max 0.997
_diffrn_reflns_theta_full 25.242
_diffrn_reflns_theta_max 27.971
_diffrn_reflns_theta_min 2.852
_diffrn_source 'fine-focus sealed tube'
_exptl_absorpt_coefficient_mu 4.904
_exptl_absorpt_correction_T_max 0.7456
_exptl_absorpt_correction_T_min 0.5084
_exptl_absorpt_correction_type multi-scan
_exptl_absorpt_process_details SADABS
_exptl_crystal_colour orange
_exptl_crystal_density_diffrn 1.821
_exptl_crystal_description block
_exptl_crystal_F_000 756
_exptl_crystal_size_max 0.210
_exptl_crystal_size_mid 0.160
_exptl_crystal_size_min 0.110
_refine_diff_density_max 2.039
_refine_diff_density_min -1.022
_refine_diff_density_rms 0.126
_refine_ls_extinction_method none
_refine_ls_goodness_of_fit_ref 1.122
_refine_ls_hydrogen_treatment constr
_refine_ls_matrix_type full
_refine_ls_number_parameters 380
_refine_ls_number_reflns 6734
_refine_ls_number_restraints 0
_refine_ls_restrained_S_all 1.122
_refine_ls_R_factor_all 0.0263
_refine_ls_R_factor_gt 0.0232
_refine_ls_shift/su_max 0.040
_refine_ls_shift/su_mean 0.001
_refine_ls_structure_factor_coef Fsqd
_refine_ls_weighting_details 'w=1/[\s^2^(Fo^2^)+(0.0302P)^2^+3.1962P] where P=(Fo^2^+2Fc^2^)/3'
_refine_ls_weighting_scheme calc
_refine_ls_wR_factor_gt 0.0574
_refine_ls_wR_factor_ref 0.0597
_reflns_Friedel_coverage 0.000
_reflns_number_gt 6352
_reflns_number_total 6734
_reflns_threshold_expression 'I > 2\s(I)'
_cod_data_source_file oc8b00264_si_003.cif
_cod_data_source_block p1_a
_cod_depositor_comments
;
The following automatic conversions were performed:

data item '_exptl_absorpt_correction_type' value 'MULTI-SCAN' was
changed to 'multi-scan' in accordance with the
/home/data/users/saulius/crontab/automatic-downloads/current/ACS/lib/dictionaries/cif_core.dic
dictionary named 'cif_core.dic' version 2.4.2 last updated on
2011-04-26.

Automatic conversion script
Id: cif_fix_values 6909 2019-04-08 15:41:33Z antanas 
;
_cod_database_code 4515845
_shelx_shelxl_version_number 2014/7
_shelx_space_group_comment
;
The symmetry employed for this shelxl refinement is uniquely defined
by the following loop, which should always be used as a source of
symmetry information in preference to the above space-group names.
They are only intended as comments.
;
_shelx_estimated_absorpt_t_min 0.426
_shelx_estimated_absorpt_t_max 0.615

loop_
_space_group_symop_operation_xyz
'x, y, z'
'-x, -y, -z'

loop_
_atom_site_label
_atom_site_type_symbol
_atom_site_fract_x
_atom_site_fract_y
_atom_site_fract_z
_atom_site_U_iso_or_equiv
_atom_site_adp_type
_atom_site_occupancy
_atom_site_site_symmetry_order
_atom_site_calc_flag
_atom_site_refinement_flags_posn
_atom_site_refinement_flags_adp
_atom_site_refinement_flags_occupancy
Ir1 Ir 0.30657(2) 0.25998(2) 0.76298(2) 0.01410(4) Uani 1 1 d . . .
C1 C 0.3112(4) 0.0879(3) 0.8540(2) 0.0200(6) Uani 1 1 d . . .
C2 C 0.2407(4) 0.0892(3) 0.7734(2) 0.0203(6) Uani 1 1 d . . .
C3 C 0.1109(3) 0.2074(3) 0.7698(2) 0.0211(6) Uani 1 1 d . . .
C4 C 0.0974(3) 0.2797(3) 0.8481(2) 0.0204(6) Uani 1 1 d . . .
C5 C 0.2194(3) 0.2043(3) 0.9006(2) 0.0192(6) Uani 1 1 d . . .
C6 C 0.4411(4) -0.0226(3) 0.8904(3) 0.0276(7) Uani 1 1 d . . .
H6A H 0.4048 -0.0678 0.9453 0.041 Uiso 1 1 calc R U .
H6B H 0.5112 0.0117 0.9060 0.041 Uiso 1 1 calc R U .
H6C H 0.4908 -0.0830 0.8434 0.041 Uiso 1 1 calc R U .
C7 C 0.2935(4) -0.0158(3) 0.7072(3) 0.0265(7) Uani 1 1 d . . .
H7A H 0.2458 -0.0792 0.7293 0.040 Uiso 1 1 calc R U .
H7B H 0.4013 -0.0588 0.7037 0.040 Uiso 1 1 calc R U .
H7C H 0.2673 0.0234 0.6462 0.040 Uiso 1 1 calc R U .
C8 C 0.0069(4) 0.2487(4) 0.6979(3) 0.0328(8) Uani 1 1 d . . .
H8A H 0.0567 0.2030 0.6433 0.049 Uiso 1 1 calc R U .
H8B H -0.0218 0.3420 0.6816 0.049 Uiso 1 1 calc R U .
H8C H -0.0818 0.2279 0.7223 0.049 Uiso 1 1 calc R U .
C9 C -0.0282(4) 0.4048(4) 0.8727(2) 0.0272(7) Uani 1 1 d . . .
H9A H -0.1131 0.3851 0.9069 0.041 Uiso 1 1 calc R U .
H9B H -0.0574 0.4598 0.8164 0.041 Uiso 1 1 calc R U .
H9C H 0.0053 0.4501 0.9106 0.041 Uiso 1 1 calc R U .
C10 C 0.2506(4) 0.2425(4) 0.9873(2) 0.0254(7) Uani 1 1 d . . .
H10A H 0.2066 0.3365 0.9883 0.038 Uiso 1 1 calc R U .
H10B H 0.3578 0.2141 0.9874 0.038 Uiso 1 1 calc R U .
H10C H 0.2072 0.2013 1.0415 0.038 Uiso 1 1 calc R U .
C11 C 0.6069(3) 0.4861(3) 0.7392(2) 0.0170(5) Uani 1 1 d . . .
C12 C 0.5959(4) 0.4843(3) 0.6453(2) 0.0228(6) Uani 1 1 d . . .
H12 H 0.5711 0.4186 0.6267 0.027 Uiso 1 1 calc R U .
C13 C 0.6222(4) 0.5813(3) 0.5801(2) 0.0250(7) Uani 1 1 d . . .
H13 H 0.6153 0.5801 0.5174 0.030 Uiso 1 1 calc R U .
C14 C 0.6588(4) 0.6808(3) 0.6073(2) 0.0233(6) Uani 1 1 d . . .
C15 C 0.6854(5) 0.7858(4) 0.5356(3) 0.0317(8) Uani 1 1 d . . .
H15A H 0.5980 0.8653 0.5397 0.048 Uiso 1 1 calc R U .
H15B H 0.7036 0.7569 0.4742 0.048 Uiso 1 1 calc R U .
H15C H 0.7718 0.8024 0.5470 0.048 Uiso 1 1 calc R U .
C16 C 0.6668(4) 0.6821(3) 0.7015(2) 0.0230(6) Uani 1 1 d . . .
H16 H 0.6905 0.7484 0.7203 0.028 Uiso 1 1 calc R U .
C17 C 0.6397(4) 0.5856(3) 0.7683(2) 0.0210(6) Uani 1 1 d . . .
H17 H 0.6436 0.5880 0.8313 0.025 Uiso 1 1 calc R U .
C18 C 0.6009(4) 0.1112(3) 0.6503(2) 0.0211(6) Uani 1 1 d . . .
C19 C 0.7252(4) 0.1194(4) 0.5681(3) 0.0270(7) Uani 1 1 d . . .
C20 C 0.1763(3) 0.5456(3) 0.6799(2) 0.0180(6) Uani 1 1 d . . .
C21 C 0.0947(4) 0.6427(4) 0.6059(2) 0.0300(7) Uani 1 1 d . . .
H21A H 0.1319 0.6077 0.5461 0.045 Uiso 1 1 calc R U .
H21B H 0.1114 0.7238 0.6041 0.045 Uiso 1 1 calc R U .
H21C H -0.0117 0.6588 0.6200 0.045 Uiso 1 1 calc R U .
C22 C 0.1017(3) 0.7134(3) 0.7957(2) 0.0192(6) Uani 1 1 d . . .
C23 C -0.0211(4) 0.8183(3) 0.7660(2) 0.0230(6) Uani 1 1 d . . .
H23 H -0.0667 0.8137 0.7160 0.028 Uiso 1 1 calc R U .
C24 C -0.0738(4) 0.9315(3) 0.8143(3) 0.0280(7) Uani 1 1 d . . .
H24 H -0.1553 1.0039 0.7954 0.034 Uiso 1 1 calc R U .
C25 C -0.0075(4) 0.9378(3) 0.8891(3) 0.0298(7) Uani 1 1 d . . .
H25 H -0.0422 1.0155 0.9182 0.036 Uiso 1 1 calc R U .
C26 C 0.1104(4) 0.8300(4) 0.9217(3) 0.0289(7) Uani 1 1 d . . .
H26 H 0.1524 0.8336 0.9736 0.035 Uiso 1 1 calc R U .
C27 C 0.1643(4) 0.7162(3) 0.8747(2) 0.0218(6) Uani 1 1 d . . .
C28 C 0.2794(4) 0.5905(3) 0.8930(2) 0.0215(6) Uani 1 1 d . . .
H28 H 0.3363 0.5665 0.9425 0.026 Uiso 1 1 calc R U .
C29 C 0.2915(3) 0.5128(3) 0.8262(2) 0.0165(5) Uani 1 1 d . . .
F1 F 0.7846(4) 0.2048(3) 0.5776(2) 0.0578(8) Uani 1 1 d . . .
N1 N 0.3940(3) 0.3884(2) 0.80714(18) 0.0169(5) Uani 1 1 d . . .
N2 N 0.1830(3) 0.5865(2) 0.76217(18) 0.0165(5) Uani 1 1 d . . .
O1 O 0.6572(2) 0.2346(2) 0.79127(17) 0.0220(5) Uani 1 1 d . . .
O2 O 0.5802(3) 0.3881(2) 0.91201(16) 0.0236(5) Uani 1 1 d . . .
O3 O 0.4888(2) 0.2199(2) 0.65396(15) 0.0187(4) Uani 1 1 d . . .
O4 O 0.6249(3) 0.0077(2) 0.69840(19) 0.0288(5) Uani 1 1 d . . .
O5 O 0.2346(2) 0.4282(2) 0.66292(15) 0.0180(4) Uani 1 1 d . . .
S1 S 0.56618(8) 0.36290(7) 0.82042(5) 0.01603(13) Uani 1 1 d . . .
F3 F 0.8524(5) 0.0060(5) 0.5760(3) 0.0313(9) Uiso 0.5 1 d . . P
F2 F 0.6818(6) 0.1210(7) 0.4901(3) 0.0382(13) Uani 0.5 1 d . . P
F4 F 0.6661(9) 0.1851(8) 0.4863(6) 0.061(2) Uiso 0.5 1 d . . P
F5 F 0.8227(7) 0.0084(6) 0.5403(5) 0.0526(14) Uiso 0.5 1 d . . P

loop_
_atom_site_aniso_label
_atom_site_aniso_U_11
_atom_site_aniso_U_22
_atom_site_aniso_U_33
_atom_site_aniso_U_23
_atom_site_aniso_U_13
_atom_site_aniso_U_12
Ir1 0.01301(6) 0.01367(6) 0.01631(6) -0.00220(4) -0.00099(4) -0.00568(4)
C1 0.0232(15) 0.0163(14) 0.0211(14) 0.0019(11) -0.0020(12) -0.0094(12)
C2 0.0223(15) 0.0205(15) 0.0228(15) -0.0006(12) -0.0008(12) -0.0144(12)
C3 0.0162(14) 0.0270(16) 0.0243(15) -0.0017(12) -0.0003(11) -0.0138(12)
C4 0.0168(14) 0.0205(15) 0.0220(14) 0.0010(12) 0.0023(11) -0.0076(12)
C5 0.0193(14) 0.0189(14) 0.0186(14) 0.0011(11) -0.0003(11) -0.0081(12)
C6 0.0304(18) 0.0187(15) 0.0293(17) 0.0017(13) -0.0057(14) -0.0045(13)
C7 0.0303(17) 0.0255(16) 0.0307(17) -0.0084(13) -0.0015(14) -0.0169(14)
C8 0.0326(19) 0.043(2) 0.0280(17) -0.0022(15) -0.0008(14) -0.0217(17)
C9 0.0185(15) 0.0288(18) 0.0262(16) -0.0023(13) 0.0034(12) -0.0023(13)
C10 0.0295(17) 0.0281(17) 0.0178(14) -0.0015(12) -0.0030(12) -0.0096(14)
C11 0.0132(13) 0.0144(13) 0.0236(14) -0.0025(11) -0.0021(11) -0.0051(10)
C12 0.0263(16) 0.0218(15) 0.0231(15) -0.0057(12) -0.0014(12) -0.0112(13)
C13 0.0314(17) 0.0240(16) 0.0221(15) -0.0045(12) -0.0008(13) -0.0132(14)
C14 0.0206(15) 0.0197(15) 0.0300(16) -0.0026(12) -0.0001(12) -0.0089(12)
C15 0.039(2) 0.0283(18) 0.0327(18) 0.0016(14) -0.0048(15) -0.0191(16)
C16 0.0224(15) 0.0183(15) 0.0320(17) -0.0045(12) -0.0038(13) -0.0103(12)
C17 0.0192(14) 0.0188(14) 0.0268(15) -0.0052(12) -0.0057(12) -0.0065(12)
C18 0.0188(14) 0.0227(15) 0.0263(15) -0.0109(12) 0.0016(12) -0.0115(12)
C19 0.0199(15) 0.0280(17) 0.0337(18) -0.0130(14) 0.0068(13) -0.0101(13)
C20 0.0154(13) 0.0201(14) 0.0179(13) -0.0005(11) 0.0007(10) -0.0074(11)
C21 0.0370(19) 0.0246(17) 0.0215(16) 0.0008(13) -0.0059(14) -0.0034(15)
C22 0.0186(14) 0.0138(13) 0.0250(15) -0.0045(11) 0.0025(11) -0.0070(11)
C23 0.0204(15) 0.0175(15) 0.0288(16) -0.0019(12) -0.0010(12) -0.0052(12)
C24 0.0229(16) 0.0153(15) 0.0385(19) -0.0033(13) 0.0035(14) -0.0017(12)
C25 0.0330(18) 0.0174(15) 0.0353(18) -0.0109(13) 0.0055(15) -0.0061(14)
C26 0.0313(18) 0.0244(17) 0.0311(17) -0.0132(14) 0.0019(14) -0.0089(14)
C27 0.0210(15) 0.0195(15) 0.0248(15) -0.0057(12) 0.0019(12) -0.0077(12)
C28 0.0200(15) 0.0223(15) 0.0226(15) -0.0071(12) -0.0018(12) -0.0068(12)
C29 0.0130(13) 0.0159(13) 0.0202(14) -0.0022(11) -0.0008(10) -0.0050(11)
F1 0.0692(19) 0.074(2) 0.0545(16) -0.0312(15) 0.0284(14) -0.0596(17)
N1 0.0141(11) 0.0157(12) 0.0222(12) -0.0048(9) -0.0025(9) -0.0056(9)
N2 0.0149(11) 0.0117(11) 0.0216(12) -0.0031(9) -0.0018(9) -0.0029(9)
O1 0.0176(10) 0.0148(10) 0.0326(12) -0.0037(9) -0.0061(9) -0.0028(8)
O2 0.0250(12) 0.0265(12) 0.0216(11) -0.0026(9) -0.0099(9) -0.0085(10)
O3 0.0168(10) 0.0186(10) 0.0211(10) -0.0055(8) 0.0020(8) -0.0073(8)
O4 0.0259(12) 0.0174(11) 0.0411(14) -0.0057(10) 0.0013(10) -0.0069(9)
O5 0.0206(10) 0.0157(10) 0.0175(10) -0.0030(8) -0.0026(8) -0.0056(8)
S1 0.0138(3) 0.0147(3) 0.0201(3) -0.0028(3) -0.0041(3) -0.0045(3)
F2 0.039(3) 0.076(4) 0.0108(18) -0.018(2) 0.0086(16) -0.033(3)

loop_
_atom_type_symbol
_atom_type_description
_atom_type_scat_dispersion_real
_atom_type_scat_dispersion_imag
_atom_type_scat_source
C C 0.0033 0.0016 'International Tables Vol C Tables 4.2.6.8 and 6.1.1.4'
H H 0.0000 0.0000 'International Tables Vol C Tables 4.2.6.8 and 6.1.1.4'
N N 0.0061 0.0033 'International Tables Vol C Tables 4.2.6.8 and 6.1.1.4'
O O 0.0106 0.0060 'International Tables Vol C Tables 4.2.6.8 and 6.1.1.4'
Ir Ir -1.4442 7.9887 'International Tables Vol C Tables 4.2.6.8 and 6.1.1.4'
S S 0.1246 0.1234 'International Tables Vol C Tables 4.2.6.8 and 6.1.1.4'
F F 0.0171 0.0103 'International Tables Vol C Tables 4.2.6.8 and 6.1.1.4'

loop_
_geom_angle_atom_site_label_1
_geom_angle_atom_site_label_2
_geom_angle_atom_site_label_3
_geom_angle
O3 Ir1 N1 87.38(9)
O3 Ir1 C4 164.23(11)
N1 Ir1 C4 107.45(11)
O3 Ir1 C5 147.57(10)
N1 Ir1 C5 94.43(11)
C4 Ir1 C5 39.32(12)
O3 Ir1 C1 112.04(10)
N1 Ir1 C1 117.10(11)
C4 Ir1 C1 66.46(12)
C5 Ir1 C1 39.61(12)
O3 Ir1 O5 77.01(8)
N1 Ir1 O5 78.80(9)
C4 Ir1 O5 100.17(10)
C5 Ir1 O5 135.13(10)
C1 Ir1 O5 161.15(11)
O3 Ir1 C3 124.78(11)
N1 Ir1 C3 145.57(11)
C4 Ir1 C3 39.57(12)
C5 Ir1 C3 65.68(12)
C1 Ir1 C3 65.70(12)
O5 Ir1 C3 95.49(11)
O3 Ir1 C2 102.53(10)
N1 Ir1 C2 156.45(11)
C4 Ir1 C2 65.88(12)
C5 Ir1 C2 65.78(12)
C1 Ir1 C2 39.38(12)
O5 Ir1 C2 124.02(10)
C3 Ir1 C2 38.55(12)
C5 C1 C2 107.6(3)
C5 C1 C6 125.5(3)
C2 C1 C6 126.3(3)
C5 C1 Ir1 70.03(17)
C2 C1 Ir1 71.81(17)
C6 C1 Ir1 130.3(2)
C3 C2 C1 107.6(3)
C3 C2 C7 126.3(3)
C1 C2 C7 126.1(3)
C3 C2 Ir1 69.84(17)
C1 C2 Ir1 68.81(17)
C7 C2 Ir1 127.5(2)
C2 C3 C4 108.8(3)
C2 C3 C8 125.5(3)
C4 C3 C8 125.7(3)
C2 C3 Ir1 71.61(17)
C4 C3 Ir1 69.28(17)
C8 C3 Ir1 125.4(2)
C5 C4 C3 107.4(3)
C5 C4 C9 126.8(3)
C3 C4 C9 125.7(3)
C5 C4 Ir1 70.48(17)
C3 C4 Ir1 71.15(17)
C9 C4 Ir1 127.1(2)
C4 C5 C1 108.5(3)
C4 C5 C10 125.8(3)
C1 C5 C10 125.7(3)
C4 C5 Ir1 70.20(17)
C1 C5 Ir1 70.36(17)
C10 C5 Ir1 123.4(2)
C1 C6 H6A 109.5
C1 C6 H6B 109.5
H6A C6 H6B 109.5
C1 C6 H6C 109.5
H6A C6 H6C 109.5
H6B C6 H6C 109.5
C2 C7 H7A 109.5
C2 C7 H7B 109.5
H7A C7 H7B 109.5
C2 C7 H7C 109.5
H7A C7 H7C 109.5
H7B C7 H7C 109.5
C3 C8 H8A 109.5
C3 C8 H8B 109.5
H8A C8 H8B 109.5
C3 C8 H8C 109.5
H8A C8 H8C 109.5
H8B C8 H8C 109.5
C4 C9 H9A 109.5
C4 C9 H9B 109.5
H9A C9 H9B 109.5
C4 C9 H9C 109.5
H9A C9 H9C 109.5
H9B C9 H9C 109.5
C5 C10 H10A 109.5
C5 C10 H10B 109.5
H10A C10 H10B 109.5
C5 C10 H10C 109.5
H10A C10 H10C 109.5
H10B C10 H10C 109.5
C17 C11 C12 120.9(3)
C17 C11 S1 121.4(2)
C12 C11 S1 117.7(2)
C13 C12 C11 119.5(3)
C13 C12 H12 120.3
C11 C12 H12 120.3
C12 C13 C14 120.8(3)
C12 C13 H13 119.6
C14 C13 H13 119.6
C16 C14 C13 118.9(3)
C16 C14 C15 121.2(3)
C13 C14 C15 119.9(3)
C14 C15 H15A 109.5
C14 C15 H15B 109.5
H15A C15 H15B 109.5
C14 C15 H15C 109.5
H15A C15 H15C 109.5
H15B C15 H15C 109.5
C14 C16 C17 121.1(3)
C14 C16 H16 119.4
C17 C16 H16 119.4
C11 C17 C16 118.9(3)
C11 C17 H17 120.6
C16 C17 H17 120.6
O4 C18 O3 131.5(3)
O4 C18 C19 117.1(3)
O3 C18 C19 111.4(3)
F5 C19 F2 79.8(5)
F5 C19 F1 114.4(4)
F2 C19 F1 119.1(4)
F5 C19 F3 26.8(3)
F2 C19 F3 106.5(4)
F1 C19 F3 98.3(3)
F5 C19 F4 102.7(5)
F2 C19 F4 28.2(4)
F1 C19 F4 94.5(4)
F3 C19 F4 127.2(5)
F5 C19 C18 116.8(4)
F2 C19 C18 110.3(3)
F1 C19 C18 112.8(3)
F3 C19 C18 108.5(3)
F4 C19 C18 112.9(4)
O5 C20 N2 122.6(3)
O5 C20 C21 117.1(3)
N2 C20 C21 120.3(3)
C20 C21 H21A 109.5
C20 C21 H21B 109.5
H21A C21 H21B 109.5
C20 C21 H21C 109.5
H21A C21 H21C 109.5
H21B C21 H21C 109.5
C23 C22 C27 121.6(3)
C23 C22 N2 131.6(3)
C27 C22 N2 106.8(3)
C22 C23 C24 117.3(3)
C22 C23 H23 121.3
C24 C23 H23 121.3
C25 C24 C23 121.4(3)
C25 C24 H24 119.3
C23 C24 H24 119.3
C24 C25 C26 121.0(3)
C24 C25 H25 119.5
C26 C25 H25 119.5
C25 C26 C27 118.4(3)
C25 C26 H26 120.8
C27 C26 H26 120.8
C26 C27 C22 120.1(3)
C26 C27 C28 131.1(3)
C22 C27 C28 108.8(3)
C29 C28 C27 108.6(3)
C29 C28 H28 125.7
C27 C28 H28 125.7
C28 C29 N1 131.4(3)
C28 C29 N2 108.6(3)
N1 C29 N2 119.7(3)
C29 N1 S1 114.6(2)
C29 N1 Ir1 116.50(19)
S1 N1 Ir1 128.87(14)
C20 N2 C22 127.6(3)
C20 N2 C29 124.8(2)
C22 N2 C29 107.1(2)
C18 O3 Ir1 124.1(2)
C20 O5 Ir1 126.5(2)
O1 S1 O2 116.54(14)
O1 S1 N1 107.00(13)
O2 S1 N1 112.95(14)
O1 S1 C11 110.10(14)
O2 S1 C11 107.23(15)
N1 S1 C11 102.07(14)

loop_
_geom_bond_atom_site_label_1
_geom_bond_atom_site_label_2
_geom_bond_distance
Ir1 O3 2.108(2)
Ir1 N1 2.114(2)
Ir1 C4 2.124(3)
Ir1 C5 2.128(3)
Ir1 C1 2.132(3)
Ir1 O5 2.148(2)
Ir1 C3 2.149(3)
Ir1 C2 2.172(3)
C1 C5 1.443(4)
C1 C2 1.451(4)
C1 C6 1.490(4)
C2 C3 1.427(5)
C2 C7 1.498(4)
C3 C4 1.447(5)
C3 C8 1.481(5)
C4 C5 1.431(4)
C4 C9 1.493(4)
C5 C10 1.499(4)
C6 H6A 0.9600
C6 H6B 0.9600
C6 H6C 0.9600
C7 H7A 0.9600
C7 H7B 0.9600
C7 H7C 0.9600
C8 H8A 0.9600
C8 H8B 0.9600
C8 H8C 0.9600
C9 H9A 0.9600
C9 H9B 0.9600
C9 H9C 0.9600
C10 H10A 0.9600
C10 H10B 0.9600
C10 H10C 0.9600
C11 C17 1.386(4)
C11 C12 1.394(4)
C11 S1 1.773(3)
C12 C13 1.385(5)
C12 H12 0.9300
C13 C14 1.395(5)
C13 H13 0.9300
C14 C16 1.391(5)
C14 C15 1.502(5)
C15 H15A 0.9600
C15 H15B 0.9600
C15 H15C 0.9600
C16 C17 1.397(5)
C16 H16 0.9300
C17 H17 0.9300
C18 O4 1.208(4)
C18 O3 1.275(4)
C18 C19 1.555(4)
C19 F5 1.299(7)
C19 F2 1.274(6)
C19 F1 1.302(4)
C19 F3 1.388(6)
C19 F4 1.393(9)
C20 O5 1.242(4)
C20 N2 1.361(4)
C20 C21 1.499(4)
C21 H21A 0.9600
C21 H21B 0.9600
C21 H21C 0.9600
C22 C23 1.386(4)
C22 C27 1.399(5)
C22 N2 1.431(4)
C23 C24 1.401(5)
C23 H23 0.9300
C24 C25 1.380(6)
C24 H24 0.9300
C25 C26 1.388(5)
C25 H25 0.9300
C26 C27 1.396(4)
C26 H26 0.9300
C27 C28 1.432(4)
C28 C29 1.351(4)
C28 H28 0.9300
C29 N1 1.388(4)
C29 N2 1.449(4)
N1 S1 1.615(3)
O1 S1 1.435(2)
O2 S1 1.442(2)

loop_
_geom_hbond_atom_site_label_D
_geom_hbond_atom_site_label_H
_geom_hbond_atom_site_label_A
_geom_hbond_distance_DH
_geom_hbond_distance_HA
_geom_hbond_distance_DA
_geom_hbond_angle_DHA
_geom_hbond_site_symmetry_A
C28 H28 O2 0.93 2.57 3.428(4) 153.5 2_667
C28 H28 O2 0.93 2.45 2.944(4) 113.5 .
C12 H12 O3 0.93 2.55 3.409(4) 154.5 .
C12 H12 F1 0.93 2.57 3.132(4) 119.1 .

loop_
_geom_torsion_atom_site_label_1
_geom_torsion_atom_site_label_2
_geom_torsion_atom_site_label_3
_geom_torsion_atom_site_label_4
_geom_torsion
C5 C1 C2 C3 1.9(3)
C6 C1 C2 C3 173.6(3)
Ir1 C1 C2 C3 -59.3(2)
C5 C1 C2 C7 -177.1(3)
C6 C1 C2 C7 -5.4(5)
Ir1 C1 C2 C7 121.7(3)
C5 C1 C2 Ir1 61.2(2)
C6 C1 C2 Ir1 -127.1(3)
C1 C2 C3 C4 -0.9(3)
C7 C2 C3 C4 178.1(3)
Ir1 C2 C3 C4 -59.5(2)
C1 C2 C3 C8 179.4(3)
C7 C2 C3 C8 -1.6(5)
Ir1 C2 C3 C8 120.8(3)
C1 C2 C3 Ir1 58.6(2)
C7 C2 C3 Ir1 -122.4(3)
C2 C3 C4 C5 -0.5(3)
C8 C3 C4 C5 179.2(3)
Ir1 C3 C4 C5 -61.5(2)
C2 C3 C4 C9 -176.3(3)
C8 C3 C4 C9 3.3(5)
Ir1 C3 C4 C9 122.7(3)
C2 C3 C4 Ir1 61.0(2)
C8 C3 C4 Ir1 -119.3(3)
C3 C4 C5 C1 1.7(3)
C9 C4 C5 C1 177.5(3)
Ir1 C4 C5 C1 -60.2(2)
C3 C4 C5 C10 179.4(3)
C9 C4 C5 C10 -4.9(5)
Ir1 C4 C5 C10 117.5(3)
C3 C4 C5 Ir1 61.9(2)
C9 C4 C5 Ir1 -122.3(3)
C2 C1 C5 C4 -2.3(3)
C6 C1 C5 C4 -174.0(3)
Ir1 C1 C5 C4 60.1(2)
C2 C1 C5 C10 -179.9(3)
C6 C1 C5 C10 8.3(5)
Ir1 C1 C5 C10 -117.6(3)
C2 C1 C5 Ir1 -62.4(2)
C6 C1 C5 Ir1 125.9(3)
C17 C11 C12 C13 1.8(5)
S1 C11 C12 C13 178.0(3)
C11 C12 C13 C14 -0.3(5)
C12 C13 C14 C16 -0.8(5)
C12 C13 C14 C15 -179.4(3)
C13 C14 C16 C17 0.4(5)
C15 C14 C16 C17 179.0(3)
C12 C11 C17 C16 -2.1(5)
S1 C11 C17 C16 -178.2(2)
C14 C16 C17 C11 1.0(5)
O4 C18 C19 F5 19.1(6)
O3 C18 C19 F5 -160.9(4)
O4 C18 C19 F2 107.7(5)
O3 C18 C19 F2 -72.3(5)
O4 C18 C19 F1 -116.4(4)
O3 C18 C19 F1 63.6(4)
O4 C18 C19 F3 -8.6(5)
O3 C18 C19 F3 171.4(3)
O4 C18 C19 F4 137.9(5)
O3 C18 C19 F4 -42.1(5)
C27 C22 C23 C24 4.4(5)
N2 C22 C23 C24 -179.3(3)
C22 C23 C24 C25 -0.8(5)
C23 C24 C25 C26 -2.6(6)
C24 C25 C26 C27 2.4(5)
C25 C26 C27 C22 1.2(5)
C25 C26 C27 C28 -178.0(3)
C23 C22 C27 C26 -4.6(5)
N2 C22 C27 C26 178.2(3)
C23 C22 C27 C28 174.7(3)
N2 C22 C27 C28 -2.4(3)
C26 C27 C28 C29 -179.1(4)
C22 C27 C28 C29 1.7(4)
C27 C28 C29 N1 173.1(3)
C27 C28 C29 N2 -0.2(3)
C28 C29 N1 S1 -38.6(4)
N2 C29 N1 S1 134.1(2)
C28 C29 N1 Ir1 142.4(3)
N2 C29 N1 Ir1 -44.9(3)
O5 C20 N2 C22 -169.4(3)
C21 C20 N2 C22 9.7(5)
O5 C20 N2 C29 19.6(5)
C21 C20 N2 C29 -161.2(3)
C23 C22 N2 C20 13.3(5)
C27 C22 N2 C20 -170.0(3)
C23 C22 N2 C29 -174.5(3)
C27 C22 N2 C29 2.3(3)
C28 C29 N2 C20 171.2(3)
N1 C29 N2 C20 -3.0(4)
C28 C29 N2 C22 -1.3(3)
N1 C29 N2 C22 -175.5(3)
O4 C18 O3 Ir1 7.3(5)
C19 C18 O3 Ir1 -172.74(19)
N2 C20 O5 Ir1 16.5(4)
C21 C20 O5 Ir1 -162.7(2)
C29 N1 S1 O1 -175.8(2)
Ir1 N1 S1 O1 3.1(2)
C29 N1 S1 O2 54.7(3)
Ir1 N1 S1 O2 -126.47(18)
C29 N1 S1 C11 -60.1(2)
Ir1 N1 S1 C11 118.74(19)
C17 C11 S1 O1 -129.6(3)
C12 C11 S1 O1 54.2(3)
C17 C11 S1 O2 -1.9(3)
C12 C11 S1 O2 -178.1(2)
C17 C11 S1 N1 117.1(3)
C12 C11 S1 N1 -59.1(3)
